data_2207519
loop_
_publ_author_name
'Jeannie Bee-Jan Teh'
'Hoong-Kun Fun'
'Ibrahim Abdul Razak'
'Suad Naheed'
'M. Iqbal Choudhary'
'Shazia Anjum'

_publ_section_title
;
 4'-Hydroxy-5-methoxy-6,7-methylenedioxyisoflavone
;
_journal_coeditor_code DN6271
_journal_issue 12
_journal_name_full 'Acta Crystallographica Section E'
_journal_page_first o4310
_journal_page_last o4312
_journal_paper_doi 10.1107/S1600536805036962
_journal_volume 61
_journal_year 2005
_chemical_formula_iupac 'C17 H12 O6'
_chemical_formula_moiety 'C17 H12 O6'
_chemical_formula_sum 'C17 H12 O6'
_chemical_formula_weight 312.27
_chemical_melting_point 501
_chemical_name_common Nigricin
_chemical_name_systematic
;
4'-Hydroxy-5-methoxy-6,7-methylenedioxyisoflavone
;
_space_group_IT_number 14
_symmetry_cell_setting monoclinic
_symmetry_space_group_name_Hall '-P 2ybc'
_symmetry_space_group_name_H-M 'P 1 21/c 1'
_atom_sites_solution_hydrogens geom
_atom_sites_solution_primary direct
_atom_sites_solution_secondary difmap
_audit_creation_method SHELXL97
_cell_angle_alpha 90.00
_cell_angle_beta 106.9220(10)
_cell_angle_gamma 90.00
_cell_formula_units_Z 4
_cell_length_a 11.0058(7)
_cell_length_b 10.1990(7)
_cell_length_c 12.7693(8)
_cell_measurement_reflns_used 4562
_cell_measurement_temperature 297(2)
_cell_measurement_theta_max 28.31
_cell_measurement_theta_min 4.24
_cell_volume 1371.27(15)
_computing_cell_refinement APEX2
_computing_data_collection 'APEX2 (Bruker, 2005)'
_computing_data_reduction 'SAINT (Bruker, 2005)'
_computing_molecular_graphics SHELXTL
_computing_publication_material 'SHELXTL and PLATON (Spek, 2003)'
_computing_structure_refinement SHELXTL
_computing_structure_solution 'SHELXTL (Sheldrick, 1998)'
_diffrn_ambient_temperature 297(2)
_diffrn_detector_area_resol_mean 8.33
_diffrn_measured_fraction_theta_full 0.996
_diffrn_measured_fraction_theta_max 0.996
_diffrn_measurement_device_type 'Bruker SMART APEX-2 CCD area-detector'
_diffrn_measurement_method \w
_diffrn_radiation_monochromator graphite
_diffrn_radiation_source 'fine-focus sealed tube'
_diffrn_radiation_type MoK\a
_diffrn_radiation_wavelength 0.71073
_diffrn_reflns_av_R_equivalents 0.0166
_diffrn_reflns_av_sigmaI/netI 0.0177
_diffrn_reflns_limit_h_max 14
_diffrn_reflns_limit_h_min -14
_diffrn_reflns_limit_k_max 13
_diffrn_reflns_limit_k_min -13
_diffrn_reflns_limit_l_max 17
_diffrn_reflns_limit_l_min -17
_diffrn_reflns_number 10654
_diffrn_reflns_theta_full 28.31
_diffrn_reflns_theta_max 28.31
_diffrn_reflns_theta_min 4.24
_diffrn_standards_decay_% 0
_diffrn_standards_number 0
_exptl_absorpt_coefficient_mu 0.116
_exptl_absorpt_correction_T_max 0.9530
_exptl_absorpt_correction_T_min 0.8662
_exptl_absorpt_correction_type multi-scan
_exptl_absorpt_process_details '(SADABS; Bruker, 2005)'
_exptl_crystal_colour yellow
_exptl_crystal_density_diffrn 1.513
_exptl_crystal_density_method 'not measured'
_exptl_crystal_description block
_exptl_crystal_F_000 648
_exptl_crystal_size_max 0.59
_exptl_crystal_size_mid 0.54
_exptl_crystal_size_min 0.42
_refine_diff_density_max 0.251
_refine_diff_density_min -0.195
_refine_ls_extinction_method none
_refine_ls_goodness_of_fit_ref 1.053
_refine_ls_hydrogen_treatment constr
_refine_ls_matrix_type full
_refine_ls_number_parameters 209
_refine_ls_number_reflns 3396
_refine_ls_number_restraints 0
_refine_ls_restrained_S_all 1.053
_refine_ls_R_factor_all 0.0495
_refine_ls_R_factor_gt 0.0400
_refine_ls_shift/su_max 0.001
_refine_ls_shift/su_mean 0.000
_refine_ls_structure_factor_coef Fsqd
_refine_ls_weighting_details 'calc w = 1/[\s^2^(Fo^2^)+(0.0508P)^2^+0.3602P] where P=(Fo^2^+2Fc^2^)/3'
_refine_ls_weighting_scheme calc
_refine_ls_wR_factor_gt 0.1044
_refine_ls_wR_factor_ref 0.1116
_reflns_number_gt 2784
_reflns_number_total 3396
_reflns_threshold_expression I>2\s(I)
_cod_data_source_file dn6271.cif
_cod_data_source_block I
_cod_depositor_comments
;
 Marking atom 'Cg' as a dummy atom.

 Antanas Vaitkus,
 2017-02-20

The following automatic conversions were performed:
'_symmetry_cell_setting' value 'Monoclinic' changed to 'monoclinic'
according to '/home/saulius/struct/CIF-dictionaries/cif_core.dic'
dictionary named 'cif_core.dic' version 2.4.1 from 2010-06-29.

Automatic conversion script
Id: cif_fix_enum 1527 2010-12-29 10:47:43Z saulius 

The following automatic conversions were performed:

'_symmetry_cell_setting' value 'Monoclinic' changed to 'monoclinic'
according to /home/saulius/struct/CIF-dictionaries/cif_core.dic
dictionary named 'cif_core.dic' version 2.4.1 from 2010-06-29.

Automatic conversion script
Id: cif_fix_values 1715 2011-07-08 13:25:40Z adriana 
;
_cod_original_sg_symbol_H-M 'P 21/c'
_cod_database_code 2207519
_cod_database_fobs_code 2207519

loop_
_symmetry_equiv_pos_as_xyz
'x, y, z'
'-x, y+1/2, -z+1/2'
'-x, -y, -z'
'x, -y-1/2, z-1/2'

loop_
_atom_site_label
_atom_site_fract_x
_atom_site_fract_y
_atom_site_fract_z
_atom_site_U_iso_or_equiv
_atom_site_adp_type
_atom_site_calc_flag
_atom_site_refinement_flags
_atom_site_occupancy
_atom_site_type_symbol
O1 0.97231(9) 0.91897(11) 0.19148(8) 0.0449(3) Uani d . 1 O
O2 1.35960(9) 1.02816(12) 0.45569(9) 0.0522(3) Uani d . 1 O
O3 1.26715(9) 1.16207(11) 0.55665(9) 0.0476(3) Uani d . 1 O
O4 0.98097(9) 1.20571(10) 0.49083(8) 0.0468(3) Uani d . 1 O
O5 0.76718(9) 1.13680(12) 0.34675(10) 0.0549(3) Uani d . 1 O
O6 0.24335(9) 0.88775(11) 0.07588(10) 0.0530(3) Uani d . 1 O
H6A 0.2270 0.8144 0.0944 0.080 Uiso calc R 1 H
C1 0.84413(13) 0.91880(15) 0.16074(11) 0.0420(3) Uani d . 1 C
H1A 0.8027 0.8704 0.0989 0.050 Uiso calc R 1 H
C2 0.77198(12) 0.98268(13) 0.21211(10) 0.0349(3) Uani d . 1 C
C3 0.83264(12) 1.06873(13) 0.30426(10) 0.0342(3) Uani d . 1 C
C4 1.04577(11) 1.13094(12) 0.43805(10) 0.0315(3) Uani d . 1 C
C5 1.17463(11) 1.11027(12) 0.46869(10) 0.0340(3) Uani d . 1 C
C6 1.23175(12) 1.03065(14) 0.40834(12) 0.0385(3) Uani d . 1 C
C7 1.16697(13) 0.96786(15) 0.31478(12) 0.0431(3) Uani d . 1 C
H7A 1.2071 0.9169 0.2743 0.052 Uiso calc R 1 H
C8 1.03571(12) 0.98578(13) 0.28434(10) 0.0354(3) Uani d . 1 C
C9 0.97172(11) 1.06379(12) 0.34165(10) 0.0312(3) Uani d . 1 C
C10 0.63270(12) 0.95989(13) 0.17635(10) 0.0351(3) Uani d . 1 C
C11 0.54407(13) 1.06095(14) 0.15827(12) 0.0425(3) Uani d . 1 C
H11A 0.5720 1.1474 0.1684 0.051 Uiso calc R 1 H
C12 0.41550(14) 1.03496(14) 0.12562(13) 0.0458(3) Uani d . 1 C
H12A 0.3578 1.1039 0.1145 0.055 Uiso calc R 1 H
C13 0.37141(12) 0.90676(14) 0.10916(11) 0.0397(3) Uani d . 1 C
C14 0.45839(13) 0.80495(14) 0.12624(12) 0.0434(3) Uani d . 1 C
H14A 0.4303 0.7187 0.1145 0.052 Uiso calc R 1 H
C15 0.58714(13) 0.83182(14) 0.16077(12) 0.0407(3) Uani d . 1 C
H15A 0.6447 0.7627 0.1739 0.049 Uiso calc R 1 H
C16 1.38370(13) 1.10114(16) 0.55504(13) 0.0461(3) Uani d . 1 C
H16A 1.4481 1.1672 0.5583 0.055 Uiso calc R 1 H
H16B 1.4138 1.0433 0.6176 0.055 Uiso calc R 1 H
C17 1.04421(14) 1.29114(16) 0.57713(12) 0.0475(3) Uani d . 1 C
H17A 0.9831 1.3317 0.6072 0.071 Uiso calc R 1 H
H17B 1.0884 1.3576 0.5494 0.071 Uiso calc R 1 H
H17C 1.1039 1.2420 0.6332 0.071 Uiso calc R 1 H
Cg 0.9047 0.9898 0.2491 0.010 Uiso dum P . .

loop_
_atom_site_aniso_label
_atom_site_aniso_U_11
_atom_site_aniso_U_22
_atom_site_aniso_U_33
_atom_site_aniso_U_12
_atom_site_aniso_U_13
_atom_site_aniso_U_23
O1 0.0400(5) 0.0537(6) 0.0433(5) -0.0029(4) 0.0157(4) -0.0180(5)
O2 0.0318(5) 0.0633(7) 0.0608(7) 0.0025(4) 0.0124(4) -0.0165(5)
O3 0.0328(5) 0.0511(6) 0.0542(6) 0.0013(4) 0.0050(4) -0.0167(5)
O4 0.0375(5) 0.0506(6) 0.0506(6) 0.0045(4) 0.0101(4) -0.0218(5)
O5 0.0357(5) 0.0593(7) 0.0672(7) 0.0054(5) 0.0111(5) -0.0288(6)
O6 0.0373(5) 0.0514(6) 0.0662(7) -0.0065(4) 0.0087(5) 0.0075(5)
C1 0.0416(7) 0.0454(8) 0.0384(7) -0.0054(6) 0.0111(5) -0.0107(6)
C2 0.0365(6) 0.0329(6) 0.0343(6) -0.0016(5) 0.0090(5) -0.0007(5)
C3 0.0346(6) 0.0313(6) 0.0371(6) 0.0009(5) 0.0111(5) -0.0021(5)
C4 0.0344(6) 0.0268(6) 0.0350(6) 0.0004(4) 0.0125(5) -0.0009(5)
C5 0.0341(6) 0.0306(6) 0.0371(6) -0.0021(5) 0.0100(5) -0.0016(5)
C6 0.0311(6) 0.0389(7) 0.0475(7) 0.0013(5) 0.0146(5) -0.0004(6)
C7 0.0383(7) 0.0480(8) 0.0476(8) 0.0014(6) 0.0198(6) -0.0106(6)
C8 0.0370(6) 0.0359(7) 0.0358(6) -0.0026(5) 0.0147(5) -0.0041(5)
C9 0.0330(6) 0.0282(6) 0.0338(6) -0.0005(4) 0.0118(5) -0.0005(5)
C10 0.0364(6) 0.0360(7) 0.0317(6) -0.0028(5) 0.0079(5) -0.0014(5)
C11 0.0416(7) 0.0316(7) 0.0480(8) -0.0026(5) 0.0031(6) 0.0011(6)
C12 0.0405(7) 0.0368(7) 0.0538(8) 0.0033(6) 0.0036(6) 0.0049(6)
C13 0.0367(6) 0.0437(8) 0.0374(6) -0.0055(5) 0.0087(5) 0.0025(6)
C14 0.0449(7) 0.0340(7) 0.0525(8) -0.0071(5) 0.0163(6) -0.0033(6)
C15 0.0415(7) 0.0335(7) 0.0484(7) 0.0007(5) 0.0150(6) -0.0029(6)
C16 0.0337(7) 0.0528(9) 0.0499(8) 0.0031(6) 0.0090(6) -0.0047(7)
C17 0.0480(8) 0.0469(8) 0.0471(8) -0.0005(6) 0.0132(6) -0.0168(7)

loop_
_atom_type_symbol
_atom_type_description
_atom_type_scat_dispersion_real
_atom_type_scat_dispersion_imag
_atom_type_scat_source
C C 0.0033 0.0016 'International Tables Vol C Tables 4.2.6.8 and 6.1.1.4'
H H 0.0000 0.0000 'International Tables Vol C Tables 4.2.6.8 and 6.1.1.4'
O O 0.0106 0.0060 'International Tables Vol C Tables 4.2.6.8 and 6.1.1.4'

loop_
_geom_angle_atom_site_label_1
_geom_angle_atom_site_label_2
_geom_angle_atom_site_label_3
_geom_angle
C1 O1 C8 118.58(10)
C6 O2 C16 106.61(10)
C5 O3 C16 105.89(10)
C4 O4 C17 121.58(10)
C13 O6 H6A 109.5
C2 C1 O1 125.18(12)
C2 C1 H1A 117.4
O1 C1 H1A 117.4
C1 C2 C3 119.30(12)
C1 C2 C10 118.69(12)
C3 C2 C10 121.97(11)
O5 C3 C2 120.18(11)
O5 C3 C9 124.34(12)
C2 C3 C9 115.46(11)
O4 C4 C5 126.58(11)
O4 C4 C9 116.52(10)
C5 C4 C9 116.88(11)
C4 C5 O3 128.91(11)
C4 C5 C6 121.88(12)
O3 C5 C6 109.19(11)
C7 C6 O2 126.26(12)
C7 C6 C5 123.80(12)
O2 C6 C5 109.93(12)
C6 C7 C8 114.75(12)
C6 C7 H7A 122.6
C8 C7 H7A 122.6
O1 C8 C7 113.67(11)
O1 C8 C9 121.85(11)
C7 C8 C9 124.48(12)
C8 C9 C4 118.16(11)
C8 C9 C3 119.03(11)
C4 C9 C3 122.74(10)
C11 C10 C15 117.73(12)
C11 C10 C2 123.10(12)
C15 C10 C2 119.17(12)
C12 C11 C10 121.04(13)
C12 C11 H11A 119.5
C10 C11 H11A 119.5
C11 C12 C13 120.60(13)
C11 C12 H12A 119.7
C13 C12 H12A 119.7
O6 C13 C14 123.16(13)
O6 C13 C12 117.73(13)
C14 C13 C12 119.11(12)
C15 C14 C13 119.89(13)
C15 C14 H14A 120.1
C13 C14 H14A 120.1
C14 C15 C10 121.62(13)
C14 C15 H15A 119.2
C10 C15 H15A 119.2
O2 C16 O3 107.68(11)
O2 C16 H16A 110.2
O3 C16 H16A 110.2
O2 C16 H16B 110.2
O3 C16 H16B 110.2
H16A C16 H16B 108.5
O4 C17 H17A 109.5
O4 C17 H17B 109.5
H17A C17 H17B 109.5
O4 C17 H17C 109.5
H17A C17 H17C 109.5
H17B C17 H17C 109.5

loop_
_geom_bond_atom_site_label_1
_geom_bond_atom_site_label_2
_geom_bond_distance
O1 C1 1.3497(16)
O1 C8 1.3695(15)
O2 C6 1.3604(16)
O2 C16 1.4276(18)
O3 C5 1.3826(15)
O3 C16 1.4308(16)
O4 C4 1.3506(15)
O4 C17 1.4182(16)
O5 C3 1.2340(16)
O6 C13 1.3623(16)
O6 H6A 0.8200
C1 C2 1.3374(18)
C1 H1A 0.9300
C2 C3 1.4639(18)
C2 C10 1.4849(17)
C3 C9 1.4657(17)
C4 C5 1.3733(17)
C4 C9 1.4368(17)
C5 C6 1.3895(18)
C6 C7 1.3602(19)
C7 C8 1.3945(18)
C7 H7A 0.9300
C8 C9 1.4015(17)
C10 C11 1.3915(19)
C10 C15 1.3925(19)
C11 C12 1.3795(19)
C11 H11A 0.9300
C12 C13 1.389(2)
C12 H12A 0.9300
C13 C14 1.386(2)
C14 C15 1.3833(19)
C14 H14A 0.9300
C15 H15A 0.9300
C16 H16A 0.9700
C16 H16B 0.9700
C17 H17A 0.9600
C17 H17B 0.9600
C17 H17C 0.9600

loop_
_geom_hbond_atom_site_label_D
_geom_hbond_atom_site_label_H
_geom_hbond_atom_site_label_A
_geom_hbond_site_symmetry_A
_geom_hbond_distance_DH
_geom_hbond_distance_HA
_geom_hbond_distance_DA
_geom_hbond_angle_DHA
_geom_hbond_publ_flag
O6 H6A O4 2_645 0.82 2.4904 3.0072(15) 122 y
O6 H6A O5 2_645 0.82 1.9549 2.7581(17) 166 y
C17 H17C Cg 3_776 0.96 2.818 3.567 136 y

loop_
_geom_torsion_atom_site_label_1
_geom_torsion_atom_site_label_2
_geom_torsion_atom_site_label_3
_geom_torsion_atom_site_label_4
_geom_torsion
C8 O1 C1 C2 2.2(2)
O1 C1 C2 C3 5.0(2)
O1 C1 C2 C10 -172.63(13)
C1 C2 C3 O5 173.93(14)
C10 C2 C3 O5 -8.5(2)
C1 C2 C3 C9 -7.72(18)
C10 C2 C3 C9 169.86(11)
C17 O4 C4 C5 10.9(2)
C17 O4 C4 C9 -170.75(12)
O4 C4 C5 O3 -1.9(2)
C9 C4 C5 O3 179.80(12)
O4 C4 C5 C6 179.74(13)
C9 C4 C5 C6 1.42(19)
C16 O3 C5 C4 175.85(14)
C16 O3 C5 C6 -5.60(15)
C16 O2 C6 C7 -176.64(15)
C16 O2 C6 C5 4.60(16)
C4 C5 C6 C7 0.5(2)
O3 C5 C6 C7 -178.13(13)
C4 C5 C6 O2 179.33(12)
O3 C5 C6 O2 0.66(16)
O2 C6 C7 C8 179.49(14)
C5 C6 C7 C8 -1.9(2)
C1 O1 C8 C7 173.50(13)
C1 O1 C8 C9 -6.35(19)
C6 C7 C8 O1 -178.43(12)
C6 C7 C8 C9 1.4(2)
O1 C8 C9 C4 -179.74(11)
C7 C8 C9 C4 0.4(2)
O1 C8 C9 C3 3.12(19)
C7 C8 C9 C3 -176.71(13)
O4 C4 C9 C8 179.67(11)
C5 C4 C9 C8 -1.83(17)
O4 C4 C9 C3 -3.30(18)
C5 C4 C9 C3 175.20(12)
O5 C3 C9 C8 -177.92(14)
C2 C3 C9 C8 3.81(17)
O5 C3 C9 C4 5.1(2)
C2 C3 C9 C4 -173.20(11)
C1 C2 C10 C11 -133.41(15)
C3 C2 C10 C11 49.00(19)
C1 C2 C10 C15 47.20(18)
C3 C2 C10 C15 -130.39(14)
C15 C10 C11 C12 -0.2(2)
C2 C10 C11 C12 -179.65(13)
C10 C11 C12 C13 -0.5(2)
C11 C12 C13 O6 -179.35(13)
C11 C12 C13 C14 0.2(2)
O6 C13 C14 C15 -179.58(13)
C12 C13 C14 C15 0.9(2)
C13 C14 C15 C10 -1.7(2)
C11 C10 C15 C14 1.4(2)
C2 C10 C15 C14 -179.20(12)
C6 O2 C16 O3 -8.01(16)
C5 O3 C16 O2 8.34(16)
